data_2239694
loop_
_publ_author_name
'Prathebha, K.'
'Reuben Jonathan, D.'
'Shanmugam, Sathya'
'Usha, G.'

_publ_section_title
;
 <i>N</i>-[(1-Benzoylpiperidin-4-yl)methyl]benzamide
;
_journal_issue 7
_journal_name_full 'Acta Crystallographica Section E'
_journal_page_first o771
_journal_paper_doi 10.1107/S1600536814012793
_journal_volume 70
_journal_year 2014
_chemical_formula_iupac 'C20 H22 N2 O2'
_chemical_formula_moiety 'C20 H22 N2 O2'
_chemical_formula_sum 'C20 H22 N2 O2'
_chemical_formula_weight 322.40
_chemical_name_systematic
;
<i>N</i>-[(1-Benzoylpiperidin-4-yl)methyl]benzamide
;
_space_group_IT_number 2
_symmetry_cell_setting triclinic
_symmetry_space_group_name_Hall '-P 1'
_symmetry_space_group_name_H-M 'P -1'
_atom_sites_solution_hydrogens geom
_atom_sites_solution_primary direct
_atom_sites_solution_secondary difmap
_audit_creation_method SHELXL-97
_cell_angle_alpha 62.2080(10)
_cell_angle_beta 66.0090(10)
_cell_angle_gamma 68.1500(10)
_cell_formula_units_Z 2
_cell_length_a 9.8039(2)
_cell_length_b 10.4453(2)
_cell_length_c 10.6765(2)
_cell_measurement_reflns_used 3562
_cell_measurement_temperature 293(2)
_cell_measurement_theta_max 26.46
_cell_measurement_theta_min 2.25
_cell_volume 860.80(3)
_computing_cell_refinement 'APEX2 and SAINT (Bruker, 2004)'
_computing_data_collection 'APEX2 (Bruker, 2004)'
_computing_data_reduction 'SAINT and XPREP (Bruker, 2004)'
_computing_molecular_graphics 'ORTEP-3 for Windows (Farrugia, 2012)'
_computing_publication_material 'SHELXL97 (Sheldrick, 2008)'
_computing_structure_refinement 'SHELXL97 (Sheldrick, 2008)'
_computing_structure_solution 'SIR92 (Altomare <i>et al.</i>, 1993)'
_diffrn_ambient_temperature 293(2)
_diffrn_measured_fraction_theta_full 0.995
_diffrn_measured_fraction_theta_max 0.995
_diffrn_measurement_device_type 'Bruker Kappa APEXII CCD'
_diffrn_measurement_method '\w and \f scan'
_diffrn_radiation_monochromator graphite
_diffrn_radiation_source 'fine-focus sealed tube'
_diffrn_radiation_type MoK\a
_diffrn_radiation_wavelength 0.71073
_diffrn_reflns_av_R_equivalents 0.0282
_diffrn_reflns_av_sigmaI/netI 0.0182
_diffrn_reflns_limit_h_max 12
_diffrn_reflns_limit_h_min -12
_diffrn_reflns_limit_k_max 13
_diffrn_reflns_limit_k_min -13
_diffrn_reflns_limit_l_max 13
_diffrn_reflns_limit_l_min -13
_diffrn_reflns_number 12912
_diffrn_reflns_theta_full 28.52
_diffrn_reflns_theta_max 26.46
_diffrn_reflns_theta_min 2.25
_exptl_absorpt_coefficient_mu 0.081
_exptl_absorpt_correction_T_max 0.984
_exptl_absorpt_correction_T_min 0.982
_exptl_absorpt_correction_type multi-scan
_exptl_absorpt_process_details '(SADABS; Bruker, 2004)'
_exptl_crystal_colour colourless
_exptl_crystal_density_diffrn 1.244
_exptl_crystal_density_meas 1.188
_exptl_crystal_density_method 'not measured'
_exptl_crystal_description block
_exptl_crystal_F_000 344
_exptl_crystal_size_max 0.22
_exptl_crystal_size_mid 0.20
_exptl_crystal_size_min 0.20
_refine_diff_density_max 0.557
_refine_diff_density_min -0.214
_refine_ls_extinction_method none
_refine_ls_goodness_of_fit_ref 1.043
_refine_ls_hydrogen_treatment constr
_refine_ls_matrix_type full
_refine_ls_number_parameters 217
_refine_ls_number_reflns 3531
_refine_ls_number_restraints 0
_refine_ls_restrained_S_all 1.043
_refine_ls_R_factor_all 0.0509
_refine_ls_R_factor_gt 0.0429
_refine_ls_shift/su_max 0.000
_refine_ls_shift/su_mean 0.000
_refine_ls_structure_factor_coef Fsqd
_refine_ls_weighting_details 'calc w=1/[\s^2^(Fo^2^)+(0.0625P)^2^+0.1352P] where P=(Fo^2^+2Fc^2^)/3'
_refine_ls_weighting_scheme calc
_refine_ls_wR_factor_gt 0.1165
_refine_ls_wR_factor_ref 0.1245
_reflns_number_gt 2929
_reflns_number_total 3562
_reflns_threshold_expression I>2\s(I)
_cod_data_source_file bt6968sup1.cif
_cod_data_source_block I
_cod_database_code 2239694
_cod_database_fobs_code 2239694

loop_
_symmetry_equiv_pos_as_xyz
'x, y, z'
'-x, -y, -z'

loop_
_atom_site_type_symbol
_atom_site_label
_atom_site_fract_x
_atom_site_fract_y
_atom_site_fract_z
_atom_site_U_iso_or_equiv
_atom_site_adp_type
_atom_site_calc_flag
_atom_site_refinement_flags
_atom_site_occupancy
_atom_site_symmetry_multiplicity
C C1 0.8259(2) 0.13083(19) -0.42562(19) 0.0716(5) Uani d . 1 1
H H1 0.8464 0.0451 -0.4428 0.086 Uiso calc R 1 1
C C2 0.9233(2) 0.14731(18) -0.37349(19) 0.0687(4) Uani d . 1 1
H H2 1.0097 0.0725 -0.3554 0.082 Uiso calc R 1 1
C C3 0.89322(16) 0.27493(16) -0.34793(16) 0.0557(3) Uani d . 1 1
H H3 0.9605 0.2865 -0.3147 0.067 Uiso calc R 1 1
C C4 0.76373(14) 0.38484(14) -0.37167(13) 0.0462(3) Uani d . 1 1
C C5 0.6671(2) 0.3663(2) -0.4234(2) 0.0706(4) Uani d . 1 1
H H5 0.5791 0.4396 -0.4391 0.085 Uiso calc R 1 1
C C6 0.6987(2) 0.2410(2) -0.4522(2) 0.0805(5) Uani d . 1 1
H H6 0.6338 0.2313 -0.4895 0.097 Uiso calc R 1 1
C C7 0.75109(14) 0.87255(14) 0.19275(14) 0.0459(3) Uani d . 1 1
C C8 0.68184(17) 0.89913(16) 0.32258(16) 0.0555(3) Uani d . 1 1
H H8 0.6521 0.8227 0.4115 0.067 Uiso calc R 1 1
C C9 0.65695(19) 1.03945(18) 0.32005(18) 0.0655(4) Uani d . 1 1
H H9 0.6091 1.0571 0.4075 0.079 Uiso calc R 1 1
C C10 0.7016(2) 1.15236(17) 0.1911(2) 0.0705(4) Uani d . 1 1
H H10 0.6842 1.2465 0.1904 0.085 Uiso calc R 1 1
C C11 0.7722(2) 1.12603(19) 0.0627(2) 0.0797(5) Uani d . 1 1
H H11 0.8044 1.2023 -0.0254 0.096 Uiso calc R 1 1
C C12 0.7961(2) 0.98681(18) 0.06295(17) 0.0687(4) Uani d . 1 1
H H12 0.8428 0.9704 -0.0251 0.082 Uiso calc R 1 1
C C13 0.74162(16) 0.54026(13) 0.13846(15) 0.0491(3) Uani d . 1 1
H H13A 0.6493 0.5026 0.1824 0.059 Uiso calc R 1 1
H H13B 0.8142 0.4717 0.1942 0.059 Uiso calc R 1 1
C C14 0.80986(15) 0.55186(13) -0.02091(15) 0.0489(3) Uani d . 1 1
H H14A 0.8293 0.4553 -0.0244 0.059 Uiso calc R 1 1
H H14B 0.9072 0.5801 -0.0608 0.059 Uiso calc R 1 1
C C15 0.70474(15) 0.66528(13) -0.11683(15) 0.0485(3) Uani d . 1 1
H H15 0.6124 0.6289 -0.0839 0.058 Uiso calc R 1 1
C C16 0.65720(17) 0.81395(14) -0.09792(16) 0.0545(3) Uani d . 1 1
H H16A 0.7453 0.8581 -0.1435 0.065 Uiso calc R 1 1
H H16B 0.5798 0.8810 -0.1483 0.065 Uiso calc R 1 1
C C17 0.59429(16) 0.79586(15) 0.06342(16) 0.0535(3) Uani d . 1 1
H H17A 0.5726 0.8908 0.0712 0.064 Uiso calc R 1 1
H H17B 0.4992 0.7629 0.1067 0.064 Uiso calc R 1 1
C C18 0.78445(14) 0.71670(14) 0.20002(14) 0.0455(3) Uani d . 1 1
C C19 0.78213(19) 0.68686(15) -0.27908(16) 0.0573(3) Uani d . 1 1
H H19A 0.7154 0.7658 -0.3369 0.069 Uiso calc R 1 1
H H19B 0.8762 0.7184 -0.3109 0.069 Uiso calc R 1 1
C C20 0.71745(15) 0.52476(14) -0.34233(14) 0.0483(3) Uani d . 1 1
N N1 0.70509(12) 0.68746(11) 0.14379(12) 0.0470(3) Uani d . 1 1
N N2 0.81811(14) 0.55385(12) -0.30954(13) 0.0534(3) Uani d . 1 1
H H2A 0.9056 0.4929 -0.3064 0.064 Uiso calc R 1 1
O O1 0.59104(12) 0.60806(12) -0.34789(13) 0.0697(3) Uani d . 1 1
O O2 0.88170(13) 0.62016(11) 0.25938(13) 0.0689(3) Uani d . 1 1

loop_
_atom_site_aniso_label
_atom_site_aniso_U_11
_atom_site_aniso_U_22
_atom_site_aniso_U_33
_atom_site_aniso_U_12
_atom_site_aniso_U_13
_atom_site_aniso_U_23
C1 0.0865(11) 0.0708(10) 0.0764(10) -0.0293(9) -0.0096(9) -0.0448(9)
C2 0.0719(10) 0.0632(9) 0.0812(11) -0.0047(7) -0.0229(8) -0.0417(8)
C3 0.0563(8) 0.0607(8) 0.0644(8) -0.0080(6) -0.0217(6) -0.0346(7)
C4 0.0523(7) 0.0514(7) 0.0393(6) -0.0144(5) -0.0127(5) -0.0186(5)
C5 0.0704(10) 0.0781(11) 0.0874(11) -0.0067(8) -0.0393(9) -0.0430(9)
C6 0.0848(12) 0.0992(13) 0.0971(13) -0.0290(10) -0.0304(10) -0.0573(11)
C7 0.0473(7) 0.0477(7) 0.0529(7) -0.0087(5) -0.0160(5) -0.0267(6)
C8 0.0653(8) 0.0561(8) 0.0526(7) -0.0163(6) -0.0129(6) -0.0274(6)
C9 0.0734(10) 0.0675(9) 0.0698(9) -0.0176(7) -0.0082(8) -0.0455(8)
C10 0.0833(11) 0.0542(8) 0.0871(11) -0.0199(8) -0.0168(9) -0.0393(8)
C11 0.1130(14) 0.0594(9) 0.0692(10) -0.0401(9) -0.0106(10) -0.0232(8)
C12 0.0919(11) 0.0662(9) 0.0542(8) -0.0308(8) -0.0042(8) -0.0314(7)
C13 0.0590(7) 0.0381(6) 0.0579(8) -0.0068(5) -0.0231(6) -0.0217(5)
C14 0.0568(7) 0.0382(6) 0.0582(8) -0.0033(5) -0.0214(6) -0.0244(5)
C15 0.0561(7) 0.0432(7) 0.0580(8) -0.0076(5) -0.0229(6) -0.0251(6)
C16 0.0682(8) 0.0403(7) 0.0666(8) 0.0011(6) -0.0362(7) -0.0249(6)
C17 0.0558(7) 0.0474(7) 0.0720(9) 0.0045(6) -0.0318(7) -0.0344(6)
C18 0.0471(6) 0.0467(7) 0.0497(7) -0.0062(5) -0.0158(5) -0.0249(5)
C19 0.0773(9) 0.0465(7) 0.0576(8) -0.0108(6) -0.0268(7) -0.0228(6)
C20 0.0530(7) 0.0493(7) 0.0442(6) -0.0080(6) -0.0163(5) -0.0190(5)
N1 0.0534(6) 0.0408(5) 0.0580(6) -0.0019(4) -0.0242(5) -0.0265(5)
N2 0.0609(7) 0.0520(6) 0.0609(7) -0.0032(5) -0.0262(5) -0.0314(5)
O1 0.0602(6) 0.0635(6) 0.0921(8) 0.0024(5) -0.0320(6) -0.0379(6)
O2 0.0756(7) 0.0571(6) 0.0973(8) 0.0054(5) -0.0534(6) -0.0382(6)

loop_
_atom_type_symbol
_atom_type_description
_atom_type_scat_dispersion_real
_atom_type_scat_dispersion_imag
_atom_type_scat_source
C C 0.0033 0.0016 'International Tables Vol C Tables 4.2.6.8 and 6.1.1.4'
H H 0.0000 0.0000 'International Tables Vol C Tables 4.2.6.8 and 6.1.1.4'
N N 0.0061 0.0033 'International Tables Vol C Tables 4.2.6.8 and 6.1.1.4'
O O 0.0106 0.0060 'International Tables Vol C Tables 4.2.6.8 and 6.1.1.4'

loop_
_geom_angle_atom_site_label_1
_geom_angle_atom_site_label_2
_geom_angle_atom_site_label_3
_geom_angle
C6 C1 C2 119.84(14)
C6 C1 H1 120.1
C2 C1 H1 120.1
C1 C2 C3 120.26(15)
C1 C2 H2 119.9
C3 C2 H2 119.9
C4 C3 C2 120.12(13)
C4 C3 H3 119.9
C2 C3 H3 119.9
C3 C4 C5 118.85(13)
C3 C4 C20 124.40(11)
C5 C4 C20 116.74(12)
C6 C5 C4 121.14(15)
C6 C5 H5 119.4
C4 C5 H5 119.4
C1 C6 C5 119.76(14)
C1 C6 H6 120.1
C5 C6 H6 120.1
C12 C7 C8 118.99(12)
C12 C7 C18 122.18(12)
C8 C7 C18 118.70(12)
C9 C8 C7 119.91(13)
C9 C8 H8 120.0
C7 C8 H8 120.0
C10 C9 C8 120.86(14)
C10 C9 H9 119.6
C8 C9 H9 119.6
C9 C10 C11 119.43(14)
C9 C10 H10 120.3
C11 C10 H10 120.3
C10 C11 C12 120.43(15)
C10 C11 H11 119.8
C12 C11 H11 119.8
C7 C12 C11 120.36(14)
C7 C12 H12 119.8
C11 C12 H12 119.8
N1 C13 C14 109.34(10)
N1 C13 H13A 109.8
C14 C13 H13A 109.8
N1 C13 H13B 109.8
C14 C13 H13B 109.8
H13A C13 H13B 108.3
C13 C14 C15 112.38(10)
C13 C14 H14A 109.1
C15 C14 H14A 109.1
C13 C14 H14B 109.1
C15 C14 H14B 109.1
H14A C14 H14B 107.9
C19 C15 C14 111.50(11)
C19 C15 C16 109.95(11)
C14 C15 C16 109.78(10)
C19 C15 H15 108.5
C14 C15 H15 108.5
C16 C15 H15 108.5
C17 C16 C15 111.99(11)
C17 C16 H16A 109.2
C15 C16 H16A 109.2
C17 C16 H16B 109.2
C15 C16 H16B 109.2
H16A C16 H16B 107.9
N1 C17 C16 110.21(10)
N1 C17 H17A 109.6
C16 C17 H17A 109.6
N1 C17 H17B 109.6
C16 C17 H17B 109.6
H17A C17 H17B 108.1
O2 C18 N1 122.09(11)
O2 C18 C7 119.08(11)
N1 C18 C7 118.82(11)
N2 C19 C15 113.75(11)
N2 C19 H19A 108.8
C15 C19 H19A 108.8
N2 C19 H19B 108.8
C15 C19 H19B 108.8
H19A C19 H19B 107.7
O1 C20 N2 121.84(12)
O1 C20 C4 120.44(12)
N2 C20 C4 117.72(11)
C18 N1 C17 126.14(10)
C18 N1 C13 120.63(10)
C17 N1 C13 112.60(9)
C20 N2 C19 121.23(11)
C20 N2 H2A 119.4
C19 N2 H2A 119.4

loop_
_geom_bond_atom_site_label_1
_geom_bond_atom_site_label_2
_geom_bond_distance
C1 C6 1.369(3)
C1 C2 1.377(2)
C1 H1 0.9300
C2 C3 1.3854(19)
C2 H2 0.9300
C3 C4 1.3782(19)
C3 H3 0.9300
C4 C5 1.3788(19)
C4 C20 1.5026(17)
C5 C6 1.378(2)
C5 H5 0.9300
C6 H6 0.9300
C7 C12 1.376(2)
C7 C8 1.3830(18)
C7 C18 1.5065(16)
C8 C9 1.3823(19)
C8 H8 0.9300
C9 C10 1.363(2)
C9 H9 0.9300
C10 C11 1.369(2)
C10 H10 0.9300
C11 C12 1.383(2)
C11 H11 0.9300
C12 H12 0.9300
C13 N1 1.4665(14)
C13 C14 1.5166(18)
C13 H13A 0.9700
C13 H13B 0.9700
C14 C15 1.5272(18)
C14 H14A 0.9700
C14 H14B 0.9700
C15 C19 1.5236(19)
C15 C16 1.5319(16)
C15 H15 0.9800
C16 C17 1.517(2)
C16 H16A 0.9700
C16 H16B 0.9700
C17 N1 1.4610(16)
C17 H17A 0.9700
C17 H17B 0.9700
C18 O2 1.2277(15)
C18 N1 1.3367(16)
C19 N2 1.4573(16)
C19 H19A 0.9700
C19 H19B 0.9700
C20 O1 1.2270(16)
C20 N2 1.3387(17)
N2 H2A 0.8600

loop_
_geom_hbond_atom_site_label_D
_geom_hbond_atom_site_label_H
_geom_hbond_atom_site_label_A
_geom_hbond_site_symmetry_A
_geom_hbond_distance_DH
_geom_hbond_distance_HA
_geom_hbond_distance_DA
_geom_hbond_angle_DHA
C13 H13A O1 2_665 0.97 2.60 3.5548(18) 169.0
C3 H3 O2 2_765 0.93 2.47 3.3803(17) 166.5
N2 H2A O2 2_765 0.86 2.11 2.9401(15) 161.6
C8 H8 O1 1_556 0.93 2.52 3.4506(19) 175.9

loop_
_geom_torsion_atom_site_label_1
_geom_torsion_atom_site_label_2
_geom_torsion_atom_site_label_3
_geom_torsion_atom_site_label_4
_geom_torsion
C6 C1 C2 C3 -0.1(3)
C1 C2 C3 C4 1.3(2)
C2 C3 C4 C5 -1.1(2)
C2 C3 C4 C20 177.72(13)
C3 C4 C5 C6 -0.4(2)
C20 C4 C5 C6 -179.32(15)
C2 C1 C6 C5 -1.4(3)
C4 C5 C6 C1 1.7(3)
C12 C7 C8 C9 0.9(2)
C18 C7 C8 C9 176.74(12)
C7 C8 C9 C10 -0.8(2)
C8 C9 C10 C11 -0.1(3)
C9 C10 C11 C12 1.0(3)
C8 C7 C12 C11 0.0(2)
C18 C7 C12 C11 -175.70(15)
C10 C11 C12 C7 -1.0(3)
N1 C13 C14 C15 -56.11(14)
C13 C14 C15 C19 174.11(10)
C13 C14 C15 C16 52.02(15)
C19 C15 C16 C17 -174.15(11)
C14 C15 C16 C17 -51.14(15)
C15 C16 C17 N1 55.05(15)
C12 C7 C18 O2 107.97(17)
C8 C7 C18 O2 -67.72(17)
C12 C7 C18 N1 -73.19(18)
C8 C7 C18 N1 111.12(14)
C14 C15 C19 N2 63.59(15)
C16 C15 C19 N2 -174.42(11)
C3 C4 C20 O1 -170.49(13)
C5 C4 C20 O1 8.4(2)
C3 C4 C20 N2 9.15(19)
C5 C4 C20 N2 -172.00(13)
O2 C18 N1 C17 -176.01(13)
C7 C18 N1 C17 5.18(19)
O2 C18 N1 C13 -5.8(2)
C7 C18 N1 C13 175.39(11)
C16 C17 N1 C18 110.77(14)
C16 C17 N1 C13 -60.11(14)
C14 C13 N1 C18 -111.16(13)
C14 C13 N1 C17 60.29(14)
O1 C20 N2 C19 -0.2(2)
C4 C20 N2 C19 -179.78(11)
C15 C19 N2 C20 89.66(15)
